data_8105108
loop_
_publ_author_name
'Guo, You-Yuan'
'Wang, Huan'
'Ma, Xin'
'Fu, Ying'

_publ_section_title
;
 Crystal structure of 5,5-dimethyl-3-oxocyclohex-1-en-1-yl
 4-(2,2-dichloroacetyl)-3,4-dihydro-2
 H-benzo[b][1,4]oxazine-7-carboxylate, C19H19Cl2NO5
;
_journal_issue 2
_journal_name_full 'Zeitschrift f\"ur Kristallographie - New Crystal Structures'
_journal_page_first 361
_journal_page_last 363
_journal_paper_doi 10.1515/ncrs-2019-0671
_journal_volume 235
_journal_year 2020
_chemical_formula_moiety 'C19 H19 Cl2 N O5'
_chemical_formula_sum 'C19 H19 Cl2 N O5'
_chemical_formula_weight 412.25
_space_group_crystal_system orthorhombic
_space_group_IT_number 61
_space_group_name_Hall '-P 2ac 2ab'
_space_group_name_H-M_alt 'P b c a'
_atom_sites_solution_hydrogens geom
_audit_creation_method SHELXL-2014/7
_cell_angle_alpha 90.00
_cell_angle_beta 90.00
_cell_angle_gamma 90.00
_cell_formula_units_Z 8
_cell_length_a 12.6750(18)
_cell_length_b 11.0927(17)
_cell_length_c 28.400(4)
_cell_measurement_reflns_used 9936
_cell_measurement_temperature 293(2)
_cell_measurement_theta_max 28.13
_cell_measurement_theta_min 2.83
_cell_volume 3993.0(10)
_computing_cell_refinement 'Bruker D8 Venture'
_computing_data_collection 'Bruker D8 Venture'
_computing_data_reduction 'Bruker D8 Venture'
_computing_molecular_graphics 'Bruker SHELXTL'
_computing_publication_material 'Bruker SHELXTL'
_computing_structure_refinement 'SHELXT-2014/7 (Sheldrick, 2015)'
_computing_structure_solution 'SHELXT-2014/7 (Sheldrick, 2015)'
_diffrn_ambient_temperature 293(2)
_diffrn_measured_fraction_theta_full 0.999
_diffrn_measured_fraction_theta_max 0.994
_diffrn_measurement_device_type 'D8 VENTURE PHOTON II'
_diffrn_measurement_method 'phi and omega scans'
_diffrn_radiation_type MoK\a
_diffrn_radiation_wavelength 0.71073
_diffrn_reflns_av_R_equivalents 0.0668
_diffrn_reflns_av_sigmaI/netI 0.0439
_diffrn_reflns_limit_h_max 16
_diffrn_reflns_limit_h_min -16
_diffrn_reflns_limit_k_max 14
_diffrn_reflns_limit_k_min -14
_diffrn_reflns_limit_l_max 32
_diffrn_reflns_limit_l_min -37
_diffrn_reflns_number 35421
_diffrn_reflns_theta_full 25.242
_diffrn_reflns_theta_max 28.397
_diffrn_reflns_theta_min 2.831
_diffrn_source 'fine-focus sealed tube'
_diffrn_standards_decay_% 0
_diffrn_standards_interval_count 0
_diffrn_standards_interval_time 0
_diffrn_standards_number 0
_exptl_absorpt_coefficient_mu 0.354
_exptl_absorpt_correction_T_max 0.965
_exptl_absorpt_correction_T_min 0.949
_exptl_absorpt_correction_type multi-scan
_exptl_crystal_colour colorless
_exptl_crystal_density_diffrn 1.372
_exptl_crystal_description block
_exptl_crystal_F_000 1712
_exptl_crystal_size_max 0.150
_exptl_crystal_size_mid 0.120
_exptl_crystal_size_min 0.100
_refine_diff_density_max 0.247
_refine_diff_density_min -0.247
_refine_diff_density_rms 0.049
_refine_ls_extinction_coef .
_refine_ls_extinction_method none
_refine_ls_goodness_of_fit_ref 1.064
_refine_ls_hydrogen_treatment constr
_refine_ls_matrix_type full
_refine_ls_number_parameters 246
_refine_ls_number_reflns 4974
_refine_ls_number_restraints 0
_refine_ls_restrained_S_all 1.064
_refine_ls_R_factor_all 0.1227
_refine_ls_R_factor_gt 0.0700
_refine_ls_shift/su_max 0.000
_refine_ls_shift/su_mean 0.000
_refine_ls_structure_factor_coef Fsqd
_refine_ls_weighting_details
;
'w=1/[\s^2^(Fo^2^)+(0.0652P)^2^+4.1453P] where P=(Fo^2^+2Fc^2^)/3'
;
_refine_ls_weighting_scheme calc
_refine_ls_wR_factor_gt 0.1704
_refine_ls_wR_factor_ref 0.2011
_reflns_Friedel_coverage 0.000
_reflns_Friedel_fraction_full .
_reflns_Friedel_fraction_max .
_reflns_number_gt 2812
_reflns_number_total 4974
_reflns_threshold_expression 'I > 2\s(I)'
_cod_data_source_file suppl_ncrs-2019-0671_suppl.cif
_cod_data_source_block 1
_cod_database_code 8105108
_shelx_space_group_comment
;
The symmetry employed for this shelxl refinement is uniquely defined
by the following loop, which should always be used as a source of
symmetry information in preference to the above space-group names.
They are only intended as comments.
;
_shelx_estimated_absorpt_t_min 0.949
_shelx_estimated_absorpt_t_max 0.965

loop_
_space_group_symop_operation_xyz
'x, y, z'
'-x+1/2, -y, z+1/2'
'-x, y+1/2, -z+1/2'
'x+1/2, -y+1/2, -z'
'-x, -y, -z'
'x-1/2, y, -z-1/2'
'x, -y-1/2, z-1/2'
'-x-1/2, y-1/2, z'

loop_
_atom_site_label
_atom_site_type_symbol
_atom_site_fract_x
_atom_site_fract_y
_atom_site_fract_z
_atom_site_U_iso_or_equiv
_atom_site_adp_type
_atom_site_occupancy
_atom_site_site_symmetry_order
_atom_site_calc_flag
_atom_site_refinement_flags_posn
_atom_site_refinement_flags_adp
_atom_site_refinement_flags_occupancy
_atom_site_disorder_assembly
_atom_site_disorder_group
C1 C 0.7004(3) 1.1364(4) 0.09129(13) 0.0689(10) Uani 1 1 d . . . . .
H1 H 0.6566 1.1895 0.1108 0.083 Uiso 1 1 calc R U . . .
C2 C 0.7438(3) 1.0328(3) 0.12162(12) 0.0622(9) Uani 1 1 d . . . . .
C3 C 0.5632(3) 1.0163(3) 0.15892(13) 0.0626(9) Uani 1 1 d . . . . .
H3A H 0.5450 1.0812 0.1375 0.075 Uiso 1 1 calc R U . . .
H3B H 0.5486 1.0429 0.1908 0.075 Uiso 1 1 calc R U . . .
C4 C 0.4995(3) 0.9079(3) 0.14788(13) 0.0632(9) Uani 1 1 d . . . . .
H4A H 0.4252 0.9276 0.1502 0.076 Uiso 1 1 calc R U . . .
H4B H 0.5137 0.8827 0.1158 0.076 Uiso 1 1 calc R U . . .
C5 C 0.6247(2) 0.8044(3) 0.19542(11) 0.0488(7) Uani 1 1 d . . . . .
C6 C 0.7045(2) 0.8858(3) 0.18279(10) 0.0466(7) Uani 1 1 d . . . . .
C7 C 0.8047(2) 0.8701(3) 0.20146(12) 0.0552(8) Uani 1 1 d . . . . .
H7 H 0.8586 0.9226 0.1928 0.066 Uiso 1 1 calc R U . . .
C8 C 0.8253(2) 0.7782(3) 0.23246(11) 0.0529(8) Uani 1 1 d . . . . .
H8 H 0.8929 0.7688 0.2447 0.063 Uiso 1 1 calc R U . . .
C9 C 0.7457(2) 0.6995(3) 0.24560(10) 0.0482(7) Uani 1 1 d . . . . .
C10 C 0.6457(2) 0.7122(3) 0.22676(11) 0.0526(8) Uani 1 1 d . . . . .
H10 H 0.5925 0.6587 0.2352 0.063 Uiso 1 1 calc R U . . .
C11 C 0.7598(3) 0.6060(3) 0.28245(11) 0.0550(8) Uani 1 1 d . . . . .
C12 C 0.8802(2) 0.5307(3) 0.33723(11) 0.0509(8) Uani 1 1 d . . . . .
C13 C 0.9125(3) 0.4178(4) 0.33704(13) 0.0691(10) Uani 1 1 d . . . . .
H13 H 0.9198 0.3769 0.3087 0.083 Uiso 1 1 calc R U . . .
C14 C 0.9366(4) 0.3570(4) 0.38123(16) 0.0835(13) Uani 1 1 d . . . . .
C15 C 0.9331(3) 0.4297(4) 0.42524(13) 0.0702(10) Uani 1 1 d . . . . .
H15A H 1.0018 0.4659 0.4303 0.084 Uiso 1 1 calc R U . . .
H15B H 0.9190 0.3764 0.4516 0.084 Uiso 1 1 calc R U . . .
C16 C 0.8505(3) 0.5285(3) 0.42455(12) 0.0580(8) Uani 1 1 d . . . . .
C17 C 0.8672(3) 0.6037(3) 0.38008(12) 0.0650(9) Uani 1 1 d . . . . .
H17A H 0.8072 0.6570 0.3760 0.078 Uiso 1 1 calc R U . . .
H17B H 0.9294 0.6535 0.3842 0.078 Uiso 1 1 calc R U . . .
C18 C 0.8626(5) 0.6085(5) 0.46788(16) 0.1056(17) Uani 1 1 d . . . . .
H18A H 0.9321 0.6428 0.4683 0.158 Uiso 1 1 calc R U . . .
H18B H 0.8521 0.5611 0.4958 0.158 Uiso 1 1 calc R U . . .
H18C H 0.8111 0.6719 0.4668 0.158 Uiso 1 1 calc R U . . .
C19 C 0.7407(3) 0.4741(5) 0.42446(15) 0.0827(13) Uani 1 1 d . . . . .
H19A H 0.6892 0.5374 0.4228 0.124 Uiso 1 1 calc R U . . .
H19B H 0.7303 0.4286 0.4528 0.124 Uiso 1 1 calc R U . . .
H19C H 0.7331 0.4219 0.3977 0.124 Uiso 1 1 calc R U . . .
Cl1 Cl 0.80420(11) 1.21969(12) 0.06655(5) 0.1024(5) Uani 1 1 d . . . . .
Cl2 Cl 0.62195(10) 1.07126(13) 0.04608(4) 0.0920(4) Uani 1 1 d . . . . .
N1 N 0.67630(19) 0.9859(3) 0.15407(9) 0.0524(7) Uani 1 1 d . . . . .
O1 O 0.8318(2) 0.9969(3) 0.11574(11) 0.0948(11) Uani 1 1 d . . . . .
O2 O 0.52355(16) 0.8104(2) 0.17957(9) 0.0680(7) Uani 1 1 d . . . . .
O3 O 0.6905(2) 0.5503(3) 0.30061(10) 0.0808(9) Uani 1 1 d . . . . .
O4 O 0.86288(17) 0.5906(2) 0.29452(8) 0.0621(7) Uani 1 1 d . . . . .
O5 O 0.9617(4) 0.2522(3) 0.38214(15) 0.1489(19) Uani 1 1 d . . . . .

loop_
_atom_site_aniso_label
_atom_site_aniso_U_11
_atom_site_aniso_U_22
_atom_site_aniso_U_33
_atom_site_aniso_U_23
_atom_site_aniso_U_13
_atom_site_aniso_U_12
C1 0.081(3) 0.066(2) 0.059(2) 0.0084(18) 0.0066(18) 0.019(2)
C2 0.057(2) 0.072(2) 0.058(2) 0.0123(18) 0.0007(16) 0.0102(18)
C3 0.0479(18) 0.073(2) 0.067(2) 0.0003(18) 0.0032(15) 0.0219(17)
C4 0.0400(16) 0.084(3) 0.066(2) 0.0076(19) -0.0057(15) 0.0176(17)
C5 0.0320(13) 0.066(2) 0.0483(16) 0.0000(15) -0.0018(12) 0.0046(14)
C6 0.0377(14) 0.0568(19) 0.0453(16) 0.0011(14) 0.0000(12) 0.0038(14)
C7 0.0363(15) 0.068(2) 0.062(2) 0.0094(17) -0.0034(14) -0.0074(15)
C8 0.0343(14) 0.066(2) 0.0584(19) 0.0069(16) -0.0064(13) 0.0027(14)
C9 0.0382(14) 0.0623(19) 0.0442(15) 0.0017(15) 0.0006(12) -0.0010(14)
C10 0.0347(14) 0.069(2) 0.0542(18) 0.0060(17) 0.0033(13) -0.0027(15)
C11 0.0426(16) 0.070(2) 0.0526(18) 0.0061(16) -0.0008(14) -0.0021(16)
C12 0.0414(15) 0.061(2) 0.0503(18) 0.0093(15) -0.0037(13) 0.0035(14)
C13 0.069(2) 0.080(3) 0.058(2) -0.0090(19) -0.0016(17) 0.021(2)
C14 0.088(3) 0.076(3) 0.087(3) 0.006(2) -0.004(2) 0.040(2)
C15 0.061(2) 0.086(3) 0.063(2) 0.017(2) -0.0133(17) 0.009(2)
C16 0.0591(19) 0.067(2) 0.0483(18) -0.0023(16) -0.0050(15) -0.0012(17)
C17 0.080(2) 0.055(2) 0.060(2) 0.0032(17) -0.0069(18) 0.0021(18)
C18 0.141(5) 0.113(4) 0.063(3) -0.018(3) -0.011(3) 0.000(3)
C19 0.052(2) 0.124(4) 0.072(2) 0.008(3) 0.0032(18) 0.006(2)
Cl1 0.1147(10) 0.0954(9) 0.0971(9) 0.0336(7) 0.0092(7) -0.0104(7)
Cl2 0.0941(8) 0.1212(10) 0.0607(6) 0.0041(6) -0.0078(5) 0.0156(7)
N1 0.0423(13) 0.0615(17) 0.0533(15) 0.0075(13) 0.0007(11) 0.0116(13)
O1 0.0557(15) 0.130(3) 0.099(2) 0.053(2) 0.0240(14) 0.0272(17)
O2 0.0317(10) 0.0922(18) 0.0800(16) 0.0169(14) -0.0091(10) -0.0012(12)
O3 0.0519(14) 0.105(2) 0.0857(19) 0.0381(17) -0.0048(13) -0.0167(14)
O4 0.0436(11) 0.0874(18) 0.0552(13) 0.0200(12) -0.0015(10) 0.0012(12)
O5 0.219(5) 0.089(2) 0.139(3) 0.003(2) -0.013(3) 0.089(3)

loop_
_atom_type_symbol
_atom_type_description
_atom_type_scat_dispersion_real
_atom_type_scat_dispersion_imag
_atom_type_scat_source
C C 0.0033 0.0016 'International Tables Vol C Tables 4.2.6.8 and 6.1.1.4'
H H 0.0000 0.0000 'International Tables Vol C Tables 4.2.6.8 and 6.1.1.4'
Cl Cl 0.1484 0.1585 'International Tables Vol C Tables 4.2.6.8 and 6.1.1.4'
N N 0.0061 0.0033 'International Tables Vol C Tables 4.2.6.8 and 6.1.1.4'
O O 0.0106 0.0060 'International Tables Vol C Tables 4.2.6.8 and 6.1.1.4'

loop_
_geom_angle_atom_site_label_1
_geom_angle_atom_site_label_2
_geom_angle_atom_site_label_3
_geom_angle
_geom_angle_site_symmetry_1
_geom_angle_site_symmetry_3
C2 C1 Cl1 110.4(3) . .
C2 C1 Cl2 107.5(3) . .
Cl1 C1 Cl2 110.1(2) . .
C2 C1 H1 109.6 . .
Cl1 C1 H1 109.6 . .
Cl2 C1 H1 109.6 . .
O1 C2 N1 123.6(3) . .
O1 C2 C1 120.3(3) . .
N1 C2 C1 116.1(3) . .
N1 C3 C4 108.8(3) . .
N1 C3 H3A 109.9 . .
C4 C3 H3A 109.9 . .
N1 C3 H3B 109.9 . .
C4 C3 H3B 109.9 . .
H3A C3 H3B 108.3 . .
O2 C4 C3 111.3(3) . .
O2 C4 H4A 109.4 . .
C3 C4 H4A 109.4 . .
O2 C4 H4B 109.4 . .
C3 C4 H4B 109.4 . .
H4A C4 H4B 108.0 . .
O2 C5 C10 115.5(3) . .
O2 C5 C6 124.3(3) . .
C10 C5 C6 120.2(3) . .
C7 C6 C5 118.8(3) . .
C7 C6 N1 123.1(3) . .
C5 C6 N1 117.9(3) . .
C8 C7 C6 120.9(3) . .
C8 C7 H7 119.6 . .
C6 C7 H7 119.6 . .
C7 C8 C9 120.1(3) . .
C7 C8 H8 119.9 . .
C9 C8 H8 119.9 . .
C10 C9 C8 119.9(3) . .
C10 C9 C11 117.0(3) . .
C8 C9 C11 122.9(3) . .
C5 C10 C9 120.1(3) . .
C5 C10 H10 120.0 . .
C9 C10 H10 120.0 . .
O3 C11 O4 122.2(3) . .
O3 C11 C9 125.4(3) . .
O4 C11 C9 112.4(3) . .
C13 C12 O4 119.7(3) . .
C13 C12 C17 124.1(3) . .
O4 C12 C17 116.0(3) . .
C12 C13 C14 120.1(4) . .
C12 C13 H13 120.0 . .
C14 C13 H13 120.0 . .
O5 C14 C13 121.3(4) . .
O5 C14 C15 120.8(4) . .
C13 C14 C15 117.8(3) . .
C14 C15 C16 113.7(3) . .
C14 C15 H15A 108.8 . .
C16 C15 H15A 108.8 . .
C14 C15 H15B 108.8 . .
C16 C15 H15B 108.8 . .
H15A C15 H15B 107.7 . .
C15 C16 C18 109.9(3) . .
C15 C16 C19 110.3(3) . .
C18 C16 C19 109.0(4) . .
C15 C16 C17 108.0(3) . .
C18 C16 C17 109.6(3) . .
C19 C16 C17 110.1(3) . .
C12 C17 C16 113.5(3) . .
C12 C17 H17A 108.9 . .
C16 C17 H17A 108.9 . .
C12 C17 H17B 108.9 . .
C16 C17 H17B 108.9 . .
H17A C17 H17B 107.7 . .
C16 C18 H18A 109.5 . .
C16 C18 H18B 109.5 . .
H18A C18 H18B 109.5 . .
C16 C18 H18C 109.5 . .
H18A C18 H18C 109.5 . .
H18B C18 H18C 109.5 . .
C16 C19 H19A 109.5 . .
C16 C19 H19B 109.5 . .
H19A C19 H19B 109.5 . .
C16 C19 H19C 109.5 . .
H19A C19 H19C 109.5 . .
H19B C19 H19C 109.5 . .
C2 N1 C6 121.9(3) . .
C2 N1 C3 125.8(3) . .
C6 N1 C3 111.6(3) . .
C5 O2 C4 116.3(3) . .
C11 O4 C12 115.3(2) . .

loop_
_geom_bond_atom_site_label_1
_geom_bond_atom_site_label_2
_geom_bond_distance
_geom_bond_site_symmetry_2
C1 C2 1.539(5) .
C1 Cl1 1.755(4) .
C1 Cl2 1.777(4) .
C1 H1 0.9800 .
C2 O1 1.195(4) .
C2 N1 1.361(4) .
C3 N1 1.479(4) .
C3 C4 1.482(5) .
C3 H3A 0.9700 .
C3 H3B 0.9700 .
C4 O2 1.439(4) .
C4 H4A 0.9700 .
C4 H4B 0.9700 .
C5 O2 1.361(3) .
C5 C10 1.382(4) .
C5 C6 1.402(4) .
C6 C7 1.387(4) .
C6 N1 1.424(4) .
C7 C8 1.372(5) .
C7 H7 0.9300 .
C8 C9 1.386(4) .
C8 H8 0.9300 .
C9 C10 1.383(4) .
C9 C11 1.483(4) .
C10 H10 0.9300 .
C11 O3 1.192(4) .
C11 O4 1.362(4) .
C12 C13 1.318(5) .
C12 O4 1.400(4) .
C12 C17 1.471(5) .
C13 C14 1.457(6) .
C13 H13 0.9300 .
C14 O5 1.206(5) .
C14 C15 1.488(6) .
C15 C16 1.516(5) .
C15 H15A 0.9700 .
C15 H15B 0.9700 .
C16 C18 1.525(6) .
C16 C19 1.516(5) .
C16 C17 1.528(5) .
C17 H17A 0.9700 .
C17 H17B 0.9700 .
C18 H18A 0.9600 .
C18 H18B 0.9600 .
C18 H18C 0.9600 .
C19 H19A 0.9600 .
C19 H19B 0.9600 .
C19 H19C 0.9600 .
